data_4515465
loop_
_publ_author_name
'Fu, Niankai'
'Shen, Yifan'
'Allen, Anthony R.'
'Song, Lu'
'Ozaki, Atsushi'
'Lin, Song'

_publ_section_title
;
 Mn-Catalyzed Electrochemical Chloroalkylation of Alkenes.
;
_journal_issue 1
_journal_name_full 'ACS catalysis'
_journal_page_first 746
_journal_page_last 754
_journal_paper_doi 10.1021/acscatal.8b03209
_journal_volume 9
_journal_year 2019
_chemical_formula_moiety 'C15 H15 Cl N2'
_chemical_formula_sum 'C15 H15 Cl N2'
_chemical_formula_weight 258.74
_space_group_crystal_system monoclinic
_space_group_IT_number 14
_space_group_name_Hall '-P 2yn'
_space_group_name_H-M_alt 'P 1 21/n 1'
_atom_sites_solution_hydrogens geom
_atom_sites_solution_primary dual
_audit_creation_date 2017-10-24
_audit_creation_method
;
Olex2 1.2-ac3
(compiled 2016.08.26 svn.r3337 for Rigaku Oxford Diffraction, GUI svn.r5221)
;
_cell_angle_alpha 90
_cell_angle_beta 94.0720(10)
_cell_angle_gamma 90
_cell_formula_units_Z 4
_cell_length_a 8.47300(10)
_cell_length_b 17.4446(3)
_cell_length_c 9.03740(10)
_cell_measurement_reflns_used 9733
_cell_measurement_temperature 100.00(10)
_cell_measurement_theta_max 77.6290
_cell_measurement_theta_min 5.5070
_cell_volume 1332.43(3)
_computing_cell_refinement 'CrysAlisPro 1.171.39.29d (Rigaku OD, 2017)'
_computing_data_collection 'CrysAlisPro 1.171.39.29d (Rigaku OD, 2017)'
_computing_data_reduction 'CrysAlisPro 1.171.39.29d (Rigaku OD, 2017)'
_computing_molecular_graphics 'Olex2 (Dolomanov et al., 2009)'
_computing_publication_material 'Olex2 (Dolomanov et al., 2009)'
_computing_structure_refinement 'ShelXL (Sheldrick, 2015)'
_computing_structure_solution 'ShelXT (Sheldrick, 2015)'
_diffrn_ambient_environment N~2~
_diffrn_ambient_temperature 100.00(10)
_diffrn_detector 'CCD plate'
_diffrn_detector_type HyPix
_diffrn_measured_fraction_theta_full 1.000
_diffrn_measured_fraction_theta_max 1.000
_diffrn_measurement_details
;
List of Runs (angles in degrees, time in seconds):

  # Type    Start    End  Width  t~exp~   \w     \q     \k     \f   Frames
--------------------------------------------------------------------------
  1  \w    -39.00  81.00   0.50    0.10    --    0.00  57.00   0.00  240
  2  \w     94.00 151.00   0.50    0.50    --   62.87 121.00  49.00  114
  3  \w     95.00 178.00   0.50    0.50    --  125.75 121.00  49.00  166
  4  \w    100.00 178.00   0.50    0.50    --  125.75 111.00 150.00  156
  5  \w    100.00 178.00   0.50    0.50    --  125.75 111.00 120.00  156
  6  \w     99.00 125.00   0.50    0.50    --  125.75 178.00  60.00   52
  7  \w     91.00 150.00   0.50    0.50    --   62.87 125.00   0.00  118
  8  \w    100.00 178.00   0.50    0.50    --  125.75 111.00-120.00  156
  9  \w    123.00 149.00   0.50    0.50    --  125.75  77.00-180.00   52
 10  \w    100.00 178.00   0.50    0.50    --  125.75 111.00 -90.00  156
 11  \w     87.00 178.00   0.50    0.50    --  125.75  63.00 -90.00  182
 12  \w    119.00 145.00   0.50    0.50    --  125.75 -25.00  30.00   52
 13  \w     91.00 118.00   0.50    0.50    --  125.75 -25.00  30.00   54
 14  \w     62.00 178.00   0.50    0.50    --  125.75  37.00  30.00  232
 15  \w     75.00 149.00   0.50    0.50    --   62.87 152.00-151.00  148
 16  \w     80.00 178.00   0.50    0.50    --  125.75  77.00-120.00  196
 17  \w     74.00 169.00   0.50    0.50    --  125.75 152.00-151.00  190
 18  \w     80.00 178.00   0.50    0.50    --  125.75  77.00 -30.00  196
 19  \w     82.00 178.00   0.50    0.50    --  125.75  50.00 150.00  192
 20  \w     60.00 149.00   0.50    0.50    --  125.75 178.00 -30.00  178
 21  \w     60.00 149.00   0.50    0.50    --  125.75 178.00 -60.00  178
 22  \w     60.00 149.00   0.50    0.50    --  125.75 178.00 120.00  178
 23  \w     60.00 149.00   0.50    0.50    --  125.75 178.00  90.00  178
 24  \w     61.00 139.00   0.50    0.50    --  125.75 178.00 150.00  156
 25  \w     10.00  37.00   0.50    0.50    --   62.87  93.00  48.07   54
 26  \w      9.00  37.00   0.50    0.50    --   62.87  94.00-127.79   56
 27  \w     25.00 145.00   0.50    0.50    --   62.87  61.00-150.00  240
 28  \w     62.00 178.00   0.50    0.50    --  125.75  37.00-120.00  232
 29  \w    104.00 171.00   0.50    0.50    --  125.75 -76.00-172.92  134
 30  \w     79.00 110.00   0.50    0.50    --  125.75-111.00-120.00   62
 31  \w     71.00  97.00   0.50    0.50    --  125.75 -50.00 -90.00   52
 32  \w     67.00  93.00   0.50    0.50    --  125.75 -50.00 -60.00   52
 33  \w     82.00 113.00   0.50    0.50    --  125.75-110.00 -47.29   62
 34  \w     43.00 165.00   0.50    0.50    --  125.75 -63.00   0.00  244
 35  \w     82.00 109.00   0.50    0.50    --  125.75-111.00 120.00   54
 36  \w    100.00 133.00   0.50    0.50    --  125.75-148.00 155.55   66
 37  \w     45.00 135.00   0.50    0.50    --   62.87-152.00 167.00  180
 38  \w     45.00 135.00   0.50    0.50    --  125.75-152.00 167.00  180
 39  \w     43.00 165.00   0.50    0.50    --  125.75 -63.00 120.00  244
 40  \w     49.00  75.00   0.50    0.50    --  125.75 -25.00  30.00   52
 41  \w     33.00 178.00   0.50    0.50    --  125.75 -25.00 -30.00  290
 42  \w     39.00 119.00   0.50    0.50    --  125.75-121.00 -33.00  160
 43  \w     36.00 115.00   0.50    0.50    --  125.75-111.00   0.00  158
 44  \w     36.00 115.00   0.50    0.50    --  125.75-111.00 -90.00  158
 45  \w     36.00 115.00   0.50    0.50    --  125.75-111.00-150.00  158
 46  \w     36.00 115.00   0.50    0.50    --  125.75-111.00 -60.00  158
 47  \w     32.00 178.00   0.50    0.50    --  125.75 -91.00 -60.00  292
 48  \w     36.00 115.00   0.50    0.50    --  125.75-111.00 150.00  158
 49  \w     32.00 178.00   0.50    0.50    --  125.75 -91.00   0.00  292
 50  \w     36.00 115.00   0.50    0.50    --  125.75-111.00 -30.00  158
 51  \w     34.00 172.00   0.50    0.50    --  125.75 -77.00  90.00  276
 52  \w     42.00 171.00   0.50    0.50    --  125.75 -50.00  30.00  258
 53  \w     43.00  69.00   0.50    0.50    --  125.75 -50.00 -90.00   52
 54  \w     41.00  67.00   0.50    0.50    --  125.75 -77.00 -30.00   52
 55  \w     29.00 119.00   0.50    0.50    --   62.87-121.00 -33.00  180
 56  \w     32.00 178.00   0.50    0.50    --  125.75 -91.00 150.00  292
 57  \w     31.00  95.00   0.50    0.50    --  125.75 -12.00-150.00  128
 58  \w     -4.00  57.00   0.50    0.10    --    0.00 -99.00-150.00  122
 59  \w    -81.00  38.00   0.50    0.10    --    0.00 -57.00  30.00  238
 60  \w    -69.00  -7.00   0.50    0.10    --    0.00 121.00  49.00  124
 61  \w    -86.00 -25.00   0.50    0.10    --    0.00 152.00-151.00  122
 62  \w    -98.00 -36.00   0.50    0.10    --    0.00 178.00  30.00  124
 63  \w   -148.00 -14.00   0.50    0.50    --  -62.87 -45.00 -30.00  268
 64  \w   -148.00 -70.00   0.50    0.50    --  -62.87-125.00-120.00  156
 65  \w   -150.00 -73.00   0.50    0.50    --  -62.87-121.00 -33.00  154
 66  \w   -156.00 -80.00   0.50    0.50    --  -62.87 -94.00-150.00  152
 67  \w   -156.00 -80.00   0.50    0.50    --  -62.87 -94.00   0.00  152
 68  \w   -156.00 -80.00   0.50    0.50    --  -62.87 -94.00 -60.00  152
 69  \w   -156.00 -80.00   0.50    0.50    --  -62.87 -94.00  30.00  152
 70  \w   -151.00 -52.00   0.50    0.50    --  -62.87-152.00 167.00  198
 71  \w   -153.00 -52.00   0.50    0.50    -- -104.25-152.00 167.00  202
 72  \w   -176.00 -73.00   0.50    0.50    -- -104.25-121.00 -33.00  206
 73  \w   -177.00 -58.00   0.50    0.50    -- -104.25 -77.00-120.00  238
 74  \w   -177.00 -78.00   0.50    0.50    -- -104.25-111.00  90.00  198
;
_diffrn_measurement_device 'four-circle diffractometer'
_diffrn_measurement_device_type 'XtaLAB Synergy, Dualflex, HyPix'
_diffrn_measurement_method '\w scans'
_diffrn_orient_matrix_type 'CrysAlisPro convention (1999,Acta A55,543-557)'
_diffrn_orient_matrix_UB_11 0.0304267000
_diffrn_orient_matrix_UB_12 0.0870552000
_diffrn_orient_matrix_UB_13 0.0074568000
_diffrn_orient_matrix_UB_21 -0.1593220000
_diffrn_orient_matrix_UB_22 0.0117572000
_diffrn_orient_matrix_UB_23 0.0690590000
_diffrn_orient_matrix_UB_31 0.0831324000
_diffrn_orient_matrix_UB_32 -0.0092240000
_diffrn_orient_matrix_UB_33 0.1561212000
_diffrn_radiation_monochromator mirror
_diffrn_radiation_probe x-ray
_diffrn_radiation_type CuK\a
_diffrn_radiation_wavelength 1.54184
_diffrn_reflns_av_R_equivalents 0.0448
_diffrn_reflns_av_unetI/netI 0.0213
_diffrn_reflns_Laue_measured_fraction_full 1.000
_diffrn_reflns_Laue_measured_fraction_max 1.000
_diffrn_reflns_limit_h_max 10
_diffrn_reflns_limit_h_min -10
_diffrn_reflns_limit_k_max 20
_diffrn_reflns_limit_k_min -20
_diffrn_reflns_limit_l_max 10
_diffrn_reflns_limit_l_min -9
_diffrn_reflns_number 23924
_diffrn_reflns_point_group_measured_fraction_full 1.000
_diffrn_reflns_point_group_measured_fraction_max 1.000
_diffrn_reflns_theta_full 67.684
_diffrn_reflns_theta_max 67.727
_diffrn_reflns_theta_min 5.071
_diffrn_source 'micro-focus sealed X-ray tube'
_diffrn_source_type 'PhotonJet (Cu) X-ray Source'
_exptl_absorpt_coefficient_mu 2.385
_exptl_absorpt_correction_T_max 1.000
_exptl_absorpt_correction_T_min 0.453
_exptl_absorpt_correction_type gaussian
_exptl_absorpt_process_details
;
CrysAlisPro 1.171.39.29d (Rigaku Oxford Diffraction, 2017)
Numerical absorption correction based on gaussian integration over
			a multifaceted crystal model
Empirical absorption correction using spherical harmonics,
 implemented in SCALE3 ABSPACK scaling algorithm.
;
_exptl_crystal_colour 'clear colourless'
_exptl_crystal_colour_lustre clear
_exptl_crystal_colour_primary colourless
_exptl_crystal_density_diffrn 1.290
_exptl_crystal_description plate
_exptl_crystal_F_000 544
_exptl_crystal_size_max 0.260
_exptl_crystal_size_mid 0.113
_exptl_crystal_size_min 0.061
_refine_diff_density_max 0.508
_refine_diff_density_min -0.277
_refine_diff_density_rms 0.050
_refine_ls_extinction_method none
_refine_ls_goodness_of_fit_ref 1.072
_refine_ls_hydrogen_treatment constr
_refine_ls_matrix_type full
_refine_ls_number_parameters 163
_refine_ls_number_reflns 2413
_refine_ls_number_restraints 0
_refine_ls_restrained_S_all 1.072
_refine_ls_R_factor_all 0.0453
_refine_ls_R_factor_gt 0.0441
_refine_ls_shift/su_max 0.000
_refine_ls_shift/su_mean 0.000
_refine_ls_structure_factor_coef Fsqd
_refine_ls_weighting_details 'w=1/[\s^2^(Fo^2^)+(0.0503P)^2^+1.2061P] where P=(Fo^2^+2Fc^2^)/3'
_refine_ls_weighting_scheme calc
_refine_ls_wR_factor_gt 0.1124
_refine_ls_wR_factor_ref 0.1132
_reflns_Friedel_coverage 0.000
_reflns_number_gt 2322
_reflns_number_total 2413
_reflns_threshold_expression 'I > 2\s(I)'
_cod_data_source_file cs8b03209_si_002.cif
_cod_data_source_block rnf2_abs
_cod_database_code 4515465
_shelx_shelxl_version_number 2016/6
_chemical_oxdiff_formula C15H15ClN2
_chemical_oxdiff_usercomment 'Crystallized from ether/hexanes.'
_shelx_space_group_comment
;
The symmetry employed for this shelxl refinement is uniquely defined
by the following loop, which should always be used as a source of
symmetry information in preference to the above space-group names.
They are only intended as comments.
;
_reflns_odcompleteness_completeness 99.96
_reflns_odcompleteness_iscentric 1
_reflns_odcompleteness_theta 69.95
_olex2_refinement_description
;
1. Fixed Uiso
 At 1.2 times of:
  All C(H) groups, All C(H,H) groups
2.a Ternary CH refined with riding coordinates:
 C1(H1), C5(H5)
2.b Secondary CH2 refined with riding coordinates:
 C2(H2A,H2B), C3(H3A,H3B), C4(H4A,H4B), C7(H7A,H7B)
2.c Aromatic/amide H refined with riding coordinates:
 C9(H9), C10(H10), C11(H11), C12(H12), C13(H13)
;
_olex2_submission_special_instructions 'No special instructions were received'
_oxdiff_exptl_absorpt_empirical_details
;
Empirical correction (ABSPACK) includes:
- Absorption correction using spherical harmonics
- Frame scaling
;
_oxdiff_exptl_absorpt_empirical_full_max 1.629
_oxdiff_exptl_absorpt_empirical_full_min 0.703

loop_
_space_group_symop_operation_xyz
'x, y, z'
'-x+1/2, y+1/2, -z+1/2'
'-x, -y, -z'
'x-1/2, -y-1/2, z-1/2'

loop_
_atom_site_label
_atom_site_type_symbol
_atom_site_fract_x
_atom_site_fract_y
_atom_site_fract_z
_atom_site_U_iso_or_equiv
_atom_site_adp_type
_atom_site_occupancy
_atom_site_site_symmetry_order
_atom_site_calc_flag
_atom_site_refinement_flags_posn
Cl Cl 0.01400(5) 0.36081(3) 0.41816(6) 0.03416(17) Uani 1 1 d .
N1 N 0.6363(2) 0.31882(10) 0.6268(2) 0.0325(4) Uani 1 1 d .
N2 N 0.2442(2) 0.17000(10) 0.5419(2) 0.0328(4) Uani 1 1 d .
C1 C 0.2224(2) 0.37905(12) 0.4667(2) 0.0275(4) Uani 1 1 d .
H1 H 0.252469 0.360336 0.569461 0.033 Uiso 1 1 calc R
C2 C 0.2587(3) 0.46460(12) 0.4546(3) 0.0346(5) Uani 1 1 d .
H2A H 0.162088 0.495637 0.463903 0.041 Uiso 1 1 calc R
H2B H 0.340032 0.480525 0.532611 0.041 Uiso 1 1 calc R
C3 C 0.3193(3) 0.47364(12) 0.3017(2) 0.0317(5) Uani 1 1 d .
H3A H 0.380726 0.521603 0.294299 0.038 Uiso 1 1 calc R
H3B H 0.231311 0.473387 0.223533 0.038 Uiso 1 1 calc R
C4 C 0.4249(2) 0.40308(11) 0.2903(2) 0.0287(4) Uani 1 1 d .
H4A H 0.526687 0.409588 0.349819 0.034 Uiso 1 1 calc R
H4B H 0.446204 0.392412 0.185999 0.034 Uiso 1 1 calc R
C5 C 0.3247(2) 0.33900(11) 0.3540(2) 0.0254(4) Uani 1 1 d .
H5 H 0.251800 0.318658 0.271373 0.031 Uiso 1 1 calc R
C6 C 0.4257(2) 0.27076(11) 0.4195(2) 0.0245(4) Uani 1 1 d .
C7 C 0.5116(2) 0.23373(11) 0.2909(2) 0.0264(4) Uani 1 1 d .
H7A H 0.430882 0.219072 0.211375 0.032 Uiso 1 1 calc R
H7B H 0.580389 0.273007 0.249539 0.032 Uiso 1 1 calc R
C8 C 0.6108(2) 0.16446(11) 0.3313(2) 0.0235(4) Uani 1 1 d .
C9 C 0.7738(2) 0.17126(12) 0.3642(2) 0.0267(4) Uani 1 1 d .
H9 H 0.821681 0.220538 0.368035 0.032 Uiso 1 1 calc R
C10 C 0.8662(2) 0.10648(13) 0.3911(2) 0.0308(5) Uani 1 1 d .
H10 H 0.977131 0.111530 0.412121 0.037 Uiso 1 1 calc R
C11 C 0.7974(3) 0.03443(13) 0.3877(2) 0.0323(5) Uani 1 1 d .
H11 H 0.860940 -0.009811 0.406923 0.039 Uiso 1 1 calc R
C12 C 0.6355(3) 0.02698(12) 0.3560(2) 0.0320(5) Uani 1 1 d .
H12 H 0.587937 -0.022364 0.353999 0.038 Uiso 1 1 calc R
C13 C 0.5432(2) 0.09161(12) 0.3272(2) 0.0285(4) Uani 1 1 d .
H13 H 0.432581 0.086167 0.304381 0.034 Uiso 1 1 calc R
C14 C 0.5438(2) 0.29738(11) 0.5378(2) 0.0249(4) Uani 1 1 d .
C15 C 0.3232(2) 0.21378(11) 0.4881(2) 0.0258(4) Uani 1 1 d .

loop_
_atom_site_aniso_label
_atom_site_aniso_U_11
_atom_site_aniso_U_22
_atom_site_aniso_U_33
_atom_site_aniso_U_23
_atom_site_aniso_U_13
_atom_site_aniso_U_12
Cl 0.0207(3) 0.0342(3) 0.0481(3) -0.0002(2) 0.0059(2) 0.00033(18)
N1 0.0270(9) 0.0336(9) 0.0371(10) -0.0040(8) 0.0041(8) 0.0025(7)
N2 0.0271(9) 0.0285(9) 0.0443(10) 0.0004(8) 0.0121(8) -0.0010(7)
C1 0.0217(9) 0.0314(10) 0.0296(10) 0.0000(8) 0.0040(8) 0.0013(8)
C2 0.0324(11) 0.0292(11) 0.0433(12) -0.0064(9) 0.0108(9) -0.0010(9)
C3 0.0318(11) 0.0248(10) 0.0392(11) 0.0012(8) 0.0074(9) 0.0036(8)
C4 0.0278(10) 0.0279(10) 0.0315(10) 0.0042(8) 0.0087(8) 0.0013(8)
C5 0.0211(9) 0.0276(10) 0.0279(10) 0.0002(8) 0.0039(7) 0.0022(8)
C6 0.0168(9) 0.0227(9) 0.0344(10) 0.0013(8) 0.0044(7) -0.0012(7)
C7 0.0222(9) 0.0286(10) 0.0287(10) 0.0012(8) 0.0045(7) -0.0014(8)
C8 0.0211(9) 0.0283(10) 0.0217(9) -0.0006(7) 0.0069(7) -0.0016(8)
C9 0.0230(10) 0.0325(10) 0.0251(9) -0.0026(8) 0.0054(7) -0.0058(8)
C10 0.0212(10) 0.0447(12) 0.0269(10) -0.0030(9) 0.0041(8) 0.0028(9)
C11 0.0325(11) 0.0356(11) 0.0297(10) 0.0008(8) 0.0093(8) 0.0097(9)
C12 0.0339(11) 0.0262(10) 0.0372(11) -0.0034(8) 0.0129(9) -0.0021(8)
C13 0.0217(10) 0.0313(10) 0.0333(10) -0.0039(8) 0.0078(8) -0.0043(8)
C14 0.0202(9) 0.0216(9) 0.0337(10) -0.0003(8) 0.0085(8) 0.0033(7)
C15 0.0186(9) 0.0237(9) 0.0358(10) -0.0023(8) 0.0071(8) 0.0028(8)

loop_
_atom_type_symbol
_atom_type_description
_atom_type_scat_dispersion_real
_atom_type_scat_dispersion_imag
_atom_type_scat_source
C C 0.0181 0.0091 'International Tables Vol C Tables 4.2.6.8 and 6.1.1.4'
H H 0.0000 0.0000 'International Tables Vol C Tables 4.2.6.8 and 6.1.1.4'
Cl Cl 0.3639 0.7018 'International Tables Vol C Tables 4.2.6.8 and 6.1.1.4'
N N 0.0311 0.0180 'International Tables Vol C Tables 4.2.6.8 and 6.1.1.4'

loop_
_exptl_crystal_face_index_h
_exptl_crystal_face_index_k
_exptl_crystal_face_index_l
_exptl_crystal_face_perp_dist
3 -2 5 0.1168
-4 4 4 0.0429
4 -4 -4 0.0555
2 0 5 0.1129
0 -11 0 0.0338
-1 11 -2 0.0021
3 8 -3 0.0566
-3 -8 3 0.0378
0 11 0 0.0306

loop_
_geom_angle_atom_site_label_1
_geom_angle_atom_site_label_2
_geom_angle_atom_site_label_3
_geom_angle
Cl C1 H1 110.2
C2 C1 Cl 110.51(14)
C2 C1 H1 110.2
C2 C1 C5 105.56(16)
C5 C1 Cl 109.98(14)
C5 C1 H1 110.2
C1 C2 H2A 110.9
C1 C2 H2B 110.9
H2A C2 H2B 108.9
C3 C2 C1 104.45(17)
C3 C2 H2A 110.9
C3 C2 H2B 110.9
C2 C3 H3A 111.3
C2 C3 H3B 111.3
C2 C3 C4 102.42(17)
H3A C3 H3B 109.2
C4 C3 H3A 111.3
C4 C3 H3B 111.3
C3 C4 H4A 111.2
C3 C4 H4B 111.2
C3 C4 C5 102.63(16)
H4A C4 H4B 109.2
C5 C4 H4A 111.2
C5 C4 H4B 111.2
C1 C5 H5 107.8
C1 C5 C6 114.35(16)
C4 C5 C1 105.51(16)
C4 C5 H5 107.8
C4 C5 C6 113.22(15)
C6 C5 H5 107.8
C7 C6 C5 107.87(15)
C14 C6 C5 110.98(16)
C14 C6 C7 109.92(15)
C15 C6 C5 110.40(15)
C15 C6 C7 110.65(16)
C15 C6 C14 107.03(16)
C6 C7 H7A 108.3
C6 C7 H7B 108.3
H7A C7 H7B 107.4
C8 C7 C6 115.85(16)
C8 C7 H7A 108.3
C8 C7 H7B 108.3
C9 C8 C7 120.73(17)
C13 C8 C7 120.37(17)
C13 C8 C9 118.77(18)
C8 C9 H9 119.8
C10 C9 C8 120.34(19)
C10 C9 H9 119.8
C9 C10 H10 119.8
C11 C10 C9 120.31(19)
C11 C10 H10 119.8
C10 C11 H11 120.1
C10 C11 C12 119.87(19)
C12 C11 H11 120.1
C11 C12 H12 120.0
C13 C12 C11 119.93(19)
C13 C12 H12 120.0
C8 C13 H13 119.6
C12 C13 C8 120.77(18)
C12 C13 H13 119.6
N1 C14 C6 178.5(2)
N2 C15 C6 179.6(2)

loop_
_geom_bond_atom_site_label_1
_geom_bond_atom_site_label_2
_geom_bond_distance
Cl C1 1.817(2)
N1 C14 1.145(3)
N2 C15 1.147(3)
C1 H1 1.0000
C1 C2 1.529(3)
C1 C5 1.550(3)
C2 H2A 0.9900
C2 H2B 0.9900
C2 C3 1.516(3)
C3 H3A 0.9900
C3 H3B 0.9900
C3 C4 1.529(3)
C4 H4A 0.9900
C4 H4B 0.9900
C4 C5 1.540(3)
C5 H5 1.0000
C5 C6 1.558(3)
C6 C7 1.555(3)
C6 C14 1.486(3)
C6 C15 1.484(3)
C7 H7A 0.9900
C7 H7B 0.9900
C7 C8 1.502(3)
C8 C9 1.398(3)
C8 C13 1.393(3)
C9 H9 0.9500
C9 C10 1.386(3)
C10 H10 0.9500
C10 C11 1.385(3)
C11 H11 0.9500
C11 C12 1.387(3)
C12 H12 0.9500
C12 C13 1.386(3)
C13 H13 0.9500

loop_
_geom_torsion_atom_site_label_1
_geom_torsion_atom_site_label_2
_geom_torsion_atom_site_label_3
_geom_torsion_atom_site_label_4
_geom_torsion
Cl C1 C2 C3 -96.14(17)
Cl C1 C5 C4 123.33(15)
Cl C1 C5 C6 -111.59(16)
C1 C2 C3 C4 -41.1(2)
C1 C5 C6 C7 176.22(16)
C1 C5 C6 C14 -63.3(2)
C1 C5 C6 C15 55.2(2)
C2 C1 C5 C4 4.1(2)
C2 C1 C5 C6 129.18(18)
C2 C3 C4 C5 43.2(2)
C3 C4 C5 C1 -29.0(2)
C3 C4 C5 C6 -154.77(17)
C4 C5 C6 C7 -62.9(2)
C4 C5 C6 C14 57.6(2)
C4 C5 C6 C15 176.10(16)
C5 C1 C2 C3 22.7(2)
C5 C6 C7 C8 -177.73(16)
C6 C7 C8 C9 -96.8(2)
C6 C7 C8 C13 87.4(2)
C7 C8 C9 C10 -175.46(18)
C7 C8 C13 C12 176.26(18)
C8 C9 C10 C11 -0.8(3)
C9 C8 C13 C12 0.4(3)
C9 C10 C11 C12 0.5(3)
C10 C11 C12 C13 0.3(3)
C11 C12 C13 C8 -0.8(3)
C13 C8 C9 C10 0.4(3)
C14 C6 C7 C8 61.1(2)
C15 C6 C7 C8 -56.9(2)

loop_
_exptl_oxdiff_crystal_face_indexfrac_h
_exptl_oxdiff_crystal_face_indexfrac_k
_exptl_oxdiff_crystal_face_indexfrac_l
_exptl_oxdiff_crystal_face_x
_exptl_oxdiff_crystal_face_y
_exptl_oxdiff_crystal_face_z
2.9295 -1.8804 4.6374 -0.0400 -0.1686 0.9849
-4.0150 3.6836 3.8189 0.2270 0.9467 0.2285
3.9725 -3.6554 -3.8776 -0.2263 -0.9437 -0.2414
2.1427 0.0956 5.2279 0.1125 0.0208 0.9934
0.3594 -11.2934 0.1395 -0.9712 -0.1804 0.1558
-0.9698 10.6269 -1.6704 0.8832 0.1641 -0.4394
2.9994 8.0086 -2.9963 0.7661 -0.5906 -0.2923
-2.9994 -8.0086 2.9963 -0.7661 0.5906 0.2923
-0.0043 11.0036 0.0027 0.9578 0.1302 -0.1014
